data_4510743
loop_
_publ_author_name
'Chorazy, Szymon'
'Podgajny, Robert'
'Nitek, Wojciech'
'Rams, Micha\/l'
'Ohkoshi, Shin-ichi'
'Sieklucka, Barbara'

_publ_section_title
;
 Supramolecular Chains and Coordination Nanowires Constructed of High-Spin
 CoII9WV6Clusters and 4,4&#x2032;-bpdo Linkers
;
_journal_issue 7
_journal_name_full 'Crystal Growth &amp; Design'
_journal_page_first 3036
_journal_paper_doi 10.1021/cg400448x
_journal_volume 13
_journal_year 2013
_chemical_formula_sum 'C50 H28 Co2.25 N18 O15.5 W1.5'
_chemical_formula_weight 1537.27
_chemical_name_systematic
; 
 ? 
;
_space_group_IT_number 87
_symmetry_cell_setting tetragonal
_symmetry_space_group_name_Hall '-I 4'
_symmetry_space_group_name_H-M 'I 4/m'
_atom_sites_solution_hydrogens geom
_atom_sites_solution_primary direct
_atom_sites_solution_secondary difmap
_audit_creation_method SHELXL-97
_cell_angle_alpha 90.00
_cell_angle_beta 90.00
_cell_angle_gamma 90.00
_cell_formula_units_Z 8
_cell_length_a 26.0758(16)
_cell_length_b 26.0758(16)
_cell_length_c 19.3540(11)
_cell_measurement_temperature 90(2)
_cell_volume 13159.7(14)
_computing_structure_refinement 'SHELXL-97 (Sheldrick, 1997)'
_computing_structure_solution 'SHELXS-97 (Sheldrick, 1990)'
_diffrn_ambient_temperature 90(2)
_diffrn_measured_fraction_theta_full 0.998
_diffrn_measured_fraction_theta_max 0.998
_diffrn_measurement_device_type 'Rigaku R-AXIS RAPID'
_diffrn_measurement_method \w
_diffrn_radiation_monochromator graphite
_diffrn_radiation_source 'fine-focus sealed tube'
_diffrn_radiation_type MoK\a
_diffrn_radiation_wavelength 0.71075
_diffrn_reflns_av_R_equivalents 0.0815
_diffrn_reflns_av_sigmaI/netI 0.0448
_diffrn_reflns_limit_h_max 33
_diffrn_reflns_limit_h_min -33
_diffrn_reflns_limit_k_max 33
_diffrn_reflns_limit_k_min -33
_diffrn_reflns_limit_l_max 24
_diffrn_reflns_limit_l_min -25
_diffrn_reflns_number 63558
_diffrn_reflns_theta_full 27.49
_diffrn_reflns_theta_max 27.49
_diffrn_reflns_theta_min 3.01
_exptl_absorpt_coefficient_mu 3.245
_exptl_absorpt_correction_T_max 0.8546
_exptl_absorpt_correction_T_min 0.3569
_exptl_absorpt_correction_type multi-scan
_exptl_crystal_colour violet
_exptl_crystal_density_diffrn 1.552
_exptl_crystal_density_method 'not measured'
_exptl_crystal_description needle
_exptl_crystal_F_000 5998
_exptl_crystal_size_max 0.40
_exptl_crystal_size_mid 0.08
_exptl_crystal_size_min 0.05
_refine_diff_density_max 1.440
_refine_diff_density_min -1.362
_refine_diff_density_rms 0.132
_refine_ls_extinction_method none
_refine_ls_goodness_of_fit_ref 1.037
_refine_ls_hydrogen_treatment mixed
_refine_ls_matrix_type full
_refine_ls_number_parameters 519
_refine_ls_number_reflns 7758
_refine_ls_number_restraints 42
_refine_ls_restrained_S_all 1.035
_refine_ls_R_factor_all 0.0505
_refine_ls_R_factor_gt 0.0402
_refine_ls_shift/su_max 0.002
_refine_ls_shift/su_mean 0.000
_refine_ls_structure_factor_coef Fsqd
_refine_ls_weighting_details 'calc w=1/[\s^2^(Fo^2^)+(0.0517P)^2^+71.2689P] where P=(Fo^2^+2Fc^2^)/3'
_refine_ls_weighting_scheme calc
_refine_ls_wR_factor_gt 0.0998
_refine_ls_wR_factor_ref 0.1047
_reflns_number_gt 6483
_reflns_number_total 7758
_reflns_threshold_expression >2sigma(I)
_cod_data_source_file cg400448x_si_002.cif
_cod_data_source_block 2Ap
_cod_depositor_comments
;
The following automatic conversions were performed:

'_exptl_absorpt_correction_type' value 'multi scan' changed to
'multi-scan' according to
/usr/data/users/saulius/automatic-downloads/retrospective/ACS/lib/dictionaries/cif_core.dic
dictionary named 'cif_core.dic' version 2.4.2 from 2011-04-26.

Automatic conversion script
Id: cif_fix_values 2281 2013-09-26 08:29:07Z andrius 
;
_cod_original_formula_sum 'C50 H28 Co2.25 N18 O15.50 W1.50'
_cod_database_code 4510743

loop_
_symmetry_equiv_pos_as_xyz
'x, y, z'
'-y, x, z'
'-x, -y, z'
'y, -x, z'
'x+1/2, y+1/2, z+1/2'
'-y+1/2, x+1/2, z+1/2'
'-x+1/2, -y+1/2, z+1/2'
'y+1/2, -x+1/2, z+1/2'
'-x, -y, -z'
'y, -x, -z'
'x, y, -z'
'-y, x, -z'
'-x+1/2, -y+1/2, -z+1/2'
'y+1/2, -x+1/2, -z+1/2'
'x+1/2, y+1/2, -z+1/2'
'-y+1/2, x+1/2, -z+1/2'

loop_
_atom_site_label
_atom_site_type_symbol
_atom_site_fract_x
_atom_site_fract_y
_atom_site_fract_z
_atom_site_U_iso_or_equiv
_atom_site_adp_type
_atom_site_occupancy
_atom_site_symmetry_multiplicity
_atom_site_calc_flag
_atom_site_refinement_flags
W1 W 0.344334(8) 0.635074(8) 0.5000 0.01322(8) Uani 1 2 d S
W2 W 0.5000 0.5000 0.223606(18) 0.03435(12) Uani 1 4 d S
Co3 Co 0.5000 0.5000 0.5000 0.0120(3) Uani 1 8 d S
Co4 Co 0.30298(2) 0.48530(2) 0.31521(3) 0.02281(14) Uani 1 1 d .
O5 O 0.27247(13) 0.53921(12) 0.24993(15) 0.0260(7) Uani 1 1 d .
O18 O 0.28006(13) 0.43565(11) 0.23629(17) 0.0278(7) Uani 1 1 d .
O40 O 0.22915(13) 0.48175(12) 0.36170(17) 0.0286(7) Uani 1 1 d .
O43 O 0.34891(15) 0.07309(13) 0.1831(2) 0.0408(9) Uani 1 1 d .
O46 O 0.1155(4) 0.5522(4) 0.0000 0.111(3) Uani 1 2 d S
O47 O 0.1176(3) 0.5083(3) 0.2350(4) 0.067(2) Uani 0.70 1 d P
O49 O 0.1432(5) 0.3912(7) 0.1093(8) 0.169(7) Uani 0.75 1 d P
O51 O 0.3692(5) 0.4027(4) 0.0000 0.121(4) Uani 1 2 d S
O52 O 0.2907(12) 0.2957(13) 0.0000 0.165(11) Uani 0.50 2 d SPU
O56 O 0.1052(11) 0.4998(11) 0.1365(15) 0.118(8) Uani 0.30 1 d PU
O58 O 0.231(2) 0.357(2) 0.0000 0.29(3) Uani 0.50 2 d SPU
O61 O 0.0130(14) 0.4729(17) 0.0000 0.28(2) Uani 0.50 2 d SP
N6 N 0.27260(15) 0.53336(14) 0.18139(18) 0.0225(8) Uani 1 1 d .
N17 N 0.29210(15) 0.38704(14) 0.22649(19) 0.0237(8) Uani 1 1 d .
N21 N 0.37932(18) 0.49049(16) 0.2749(2) 0.0357(10) Uani 1 1 d .
N22 N 0.5000 0.5000 0.3926(4) 0.0229(16) Uani 1 4 d S
N23 N 0.44352(19) 0.44361(19) 0.5000 0.0187(10) Uani 1 2 d S
N26 N 0.31974(16) 0.54232(14) 0.3880(2) 0.0281(9) Uani 1 1 d .
N27 N 0.32471(15) 0.42584(14) 0.38123(19) 0.0253(8) Uani 1 1 d .
N32 N 0.3417(2) 0.7620(2) 0.5000 0.0306(13) Uani 1 2 d S
N33 N 0.25158(17) 0.67004(17) 0.3938(2) 0.0385(11) Uani 1 1 d .
N35 N 0.4239(6) 0.4389(5) 0.1095(6) 0.147(6) Uani 0.75 1 d P
N36 N 0.34050(16) 0.12303(15) 0.1885(2) 0.0329(10) Uani 1 1 d .
C7 C 0.3152(2) 0.5405(3) 0.1460(3) 0.0480(16) Uani 1 1 d .
C8 C 0.3159(2) 0.5372(3) 0.0754(3) 0.0458(16) Uani 1 1 d .
C9 C 0.27107(18) 0.52771(19) 0.0382(2) 0.0263(10) Uani 1 1 d .
C10 C 0.2272(2) 0.5204(2) 0.0771(3) 0.0339(12) Uani 1 1 d .
C11 C 0.2288(2) 0.5232(2) 0.1481(2) 0.0312(11) Uani 1 1 d .
C12 C 0.25749(19) 0.35656(18) 0.1939(3) 0.0281(10) Uani 1 1 d .
C13 C 0.26762(19) 0.30544(19) 0.1837(3) 0.0303(11) Uani 1 1 d .
C14 C 0.31242(19) 0.28336(18) 0.2080(2) 0.0272(10) Uani 1 1 d .
C15 C 0.34794(17) 0.31608(18) 0.2401(2) 0.0247(9) Uani 1 1 d .
C16 C 0.33723(18) 0.36741(17) 0.2475(2) 0.0241(9) Uani 1 1 d .
C19 C 0.4210(2) 0.49417(18) 0.2572(3) 0.0318(11) Uani 1 1 d .
C20 C 0.5000 0.5000 0.3346(4) 0.0197(17) Uani 1 4 d S
C24 C 0.4158(2) 0.4093(2) 0.5000 0.0168(11) Uani 1 2 d S
C25 C 0.32801(18) 0.57367(16) 0.4278(2) 0.0219(9) Uani 1 1 d .
C28 C 0.33880(16) 0.39623(16) 0.4201(2) 0.0201(9) Uani 1 1 d .
C29 C 0.2226(4) 0.4834(4) 0.4344(5) 0.034(2) Uani 0.50 1 d P
H29A H 0.2523 0.4935 0.4631 0.041 Uiso 0.50 1 calc PR
H29B H 0.1989 0.4584 0.4559 0.041 Uiso 0.50 1 calc PR
C30 C 0.3421(2) 0.7182(2) 0.5000 0.0221(13) Uani 1 2 d S
C31 C 0.28356(17) 0.65748(17) 0.4308(2) 0.0243(9) Uani 1 1 d .
C34 C 0.4516(5) 0.4604(5) 0.1470(5) 0.087(4) Uani 0.75 1 d P
C37 C 0.32279(18) 0.22822(18) 0.2000(3) 0.0279(10) Uani 1 1 d .
C38 C 0.36087(19) 0.20318(19) 0.2385(3) 0.0311(11) Uani 1 1 d .
C39 C 0.3692(2) 0.1514(2) 0.2322(3) 0.0370(12) Uani 1 1 d .
C41 C 0.3034(2) 0.1453(2) 0.1507(3) 0.0399(13) Uani 1 1 d .
C42 C 0.2943(2) 0.1972(2) 0.1555(3) 0.0404(13) Uani 1 1 d .
C44 C 0.1984(4) 0.5263(4) 0.3813(6) 0.038(2) Uani 0.50 1 d P
H44A H 0.1610 0.5254 0.3720 0.045 Uiso 0.50 1 calc PR
H44B H 0.2145 0.5606 0.3793 0.045 Uiso 0.50 1 calc PR
C45 C 0.1223(9) 0.6064(8) 0.0000 0.153(8) Uani 1 2 d SU
C48 C 0.1003(10) 0.3709(13) 0.0980(10) 0.226(17) Uani 0.75 1 d P
C50 C 0.0786(5) 0.5050(5) 0.1867(7) 0.066(3) Uani 0.60 1 d P
C53 C 0.3393(12) 0.2686(13) 0.0000 0.105(9) Uani 0.50 2 d SPU
C54 C 0.219(3) 0.401(3) 0.0000 0.23(4) Uani 0.50 2 d SPU
C57 C 0.1175(11) 0.4770(11) 0.2020(16) 0.099(8) Uani 0.40 1 d PU
C59 C 0.2755(10) 0.3594(11) 0.0000 0.106(11) Uani 0.50 2 d SP
O55 O 0.1886(7) 0.4069(5) 0.0000 0.062(4) Uani 0.50 2 d SP
H63 H 0.341(3) 0.538(3) 0.170(4) 0.06(2) Uiso 1 1 d .
H64 H 0.344(3) 0.538(3) 0.057(4) 0.08(3) Uiso 1 1 d .
H65 H 0.199(3) 0.518(3) 0.177(4) 0.06(2) Uiso 1 1 d .
H66 H 0.196(3) 0.513(3) 0.059(3) 0.06(2) Uiso 1 1 d .
H67 H 0.3585(17) 0.3932(17) 0.264(2) 0.011(10) Uiso 1 1 d .
H68 H 0.228(2) 0.372(2) 0.182(3) 0.028(14) Uiso 1 1 d .
H69 H 0.243(2) 0.288(2) 0.163(3) 0.041(16) Uiso 1 1 d .
H70 H 0.380(2) 0.3050(19) 0.253(3) 0.024(13) Uiso 1 1 d .
H71 H 0.269(2) 0.214(2) 0.121(3) 0.041(16) Uiso 1 1 d .
H72 H 0.283(2) 0.123(2) 0.123(3) 0.026(13) Uiso 1 1 d .
H73 H 0.393(2) 0.134(2) 0.260(3) 0.047(17) Uiso 1 1 d .
H74 H 0.380(3) 0.218(3) 0.268(3) 0.06(2) Uiso 1 1 d .

loop_
_atom_site_aniso_label
_atom_site_aniso_U_11
_atom_site_aniso_U_22
_atom_site_aniso_U_33
_atom_site_aniso_U_23
_atom_site_aniso_U_13
_atom_site_aniso_U_12
W1 0.01302(12) 0.01239(12) 0.01425(12) 0.000 0.000 -0.00029(8)
W2 0.04685(17) 0.04685(17) 0.00935(17) 0.000 0.000 0.000
Co3 0.0127(4) 0.0127(4) 0.0106(7) 0.000 0.000 0.000
Co4 0.0324(3) 0.0150(3) 0.0210(3) -0.0002(2) -0.0130(2) -0.0015(2)
O5 0.0413(19) 0.0221(16) 0.0146(14) 0.0005(12) -0.0073(13) 0.0042(14)
O18 0.0396(19) 0.0151(15) 0.0286(17) -0.0032(12) -0.0129(14) 0.0027(13)
O40 0.0349(19) 0.0237(17) 0.0271(17) -0.0011(13) -0.0055(14) -0.0009(14)
O43 0.040(2) 0.0183(17) 0.064(3) -0.0097(16) -0.0176(19) 0.0046(15)
O46 0.090(7) 0.108(8) 0.134(9) 0.000 0.000 0.023(6)
O47 0.061(5) 0.067(5) 0.072(5) 0.012(4) -0.013(4) -0.003(4)
O49 0.086(8) 0.270(17) 0.152(12) 0.081(11) -0.031(8) -0.008(10)
O51 0.150(10) 0.119(9) 0.094(7) 0.000 0.000 -0.051(7)
O52 0.162(13) 0.180(14) 0.154(13) 0.000 0.000 -0.008(9)
O56 0.113(11) 0.117(11) 0.123(11) 0.003(9) -0.008(9) -0.003(9)
O58 0.29(3) 0.29(3) 0.28(3) 0.000 0.000 0.006(10)
O61 0.15(3) 0.28(6) 0.43(7) 0.000 0.000 0.08(3)
N6 0.026(2) 0.0216(19) 0.0194(18) 0.0022(14) -0.0051(15) 0.0017(15)
N17 0.029(2) 0.0179(18) 0.0240(19) -0.0038(15) -0.0066(16) -0.0017(15)
N21 0.037(3) 0.021(2) 0.049(3) 0.0069(18) -0.015(2) -0.0059(18)
N22 0.026(2) 0.026(2) 0.017(4) 0.000 0.000 0.000
N23 0.020(2) 0.017(2) 0.019(2) 0.000 0.000 -0.001(2)
N26 0.042(2) 0.0204(19) 0.0215(19) 0.0003(15) -0.0173(17) 0.0001(17)
N27 0.031(2) 0.0216(19) 0.0231(19) -0.0008(15) -0.0080(16) -0.0004(16)
N32 0.039(3) 0.018(3) 0.035(3) 0.000 0.000 0.000(2)
N33 0.038(3) 0.035(2) 0.042(3) 0.003(2) -0.017(2) 0.009(2)
N35 0.184(14) 0.147(11) 0.110(9) -0.088(9) -0.089(9) 0.079(10)
N36 0.030(2) 0.022(2) 0.048(3) -0.0050(18) -0.0093(19) 0.0028(17)
C7 0.025(3) 0.091(5) 0.028(3) 0.002(3) -0.010(2) -0.003(3)
C8 0.024(3) 0.090(5) 0.023(3) -0.004(3) 0.002(2) -0.006(3)
C9 0.024(2) 0.033(3) 0.022(2) 0.0003(19) -0.0019(18) 0.0016(19)
C10 0.027(3) 0.054(3) 0.021(2) -0.001(2) -0.0021(19) -0.008(2)
C11 0.030(3) 0.047(3) 0.017(2) 0.000(2) -0.0002(19) -0.006(2)
C12 0.020(2) 0.024(2) 0.040(3) -0.007(2) -0.008(2) -0.0003(18)
C13 0.025(2) 0.025(2) 0.041(3) -0.008(2) -0.008(2) -0.0035(19)
C14 0.031(3) 0.020(2) 0.030(2) -0.0038(18) -0.004(2) -0.0014(19)
C15 0.019(2) 0.027(2) 0.028(2) -0.0058(19) -0.0043(18) -0.0027(18)
C16 0.027(2) 0.020(2) 0.026(2) -0.0052(18) -0.0053(18) -0.0068(18)
C19 0.042(3) 0.021(2) 0.033(3) 0.0019(19) -0.014(2) -0.012(2)
C20 0.023(3) 0.023(3) 0.013(4) 0.000 0.000 0.000
C24 0.018(3) 0.019(3) 0.014(3) 0.000 0.000 0.004(2)
C25 0.030(2) 0.018(2) 0.018(2) 0.0020(17) -0.0108(17) 0.0012(17)
C28 0.019(2) 0.017(2) 0.024(2) -0.0021(17) 0.0007(17) -0.0004(16)
C29 0.045(6) 0.033(5) 0.026(5) -0.007(4) 0.006(4) -0.010(5)
C30 0.024(3) 0.023(3) 0.019(3) 0.000 0.000 0.000(2)
C31 0.025(2) 0.022(2) 0.025(2) 0.0004(18) -0.0052(18) 0.0023(18)
C34 0.106(9) 0.100(8) 0.056(6) -0.054(6) -0.051(6) 0.060(7)
C37 0.028(2) 0.023(2) 0.033(2) -0.0064(19) -0.005(2) 0.0002(19)
C38 0.023(2) 0.028(3) 0.042(3) -0.008(2) -0.008(2) -0.0032(19)
C39 0.026(3) 0.029(3) 0.056(3) -0.006(2) -0.015(2) -0.001(2)
C41 0.044(3) 0.023(3) 0.053(3) -0.009(2) -0.024(3) 0.003(2)
C42 0.048(3) 0.026(3) 0.047(3) -0.008(2) -0.025(3) 0.003(2)
C44 0.039(6) 0.025(5) 0.049(6) -0.010(5) -0.005(5) 0.002(4)
C45 0.172(11) 0.126(10) 0.161(11) 0.000 0.000 0.011(9)
C48 0.21(2) 0.39(4) 0.078(12) 0.065(18) 0.031(15) 0.19(3)
C50 0.058(8) 0.077(9) 0.064(8) -0.004(7) -0.023(6) -0.003(7)
C53 0.091(12) 0.104(12) 0.121(13) 0.000 0.000 0.004(9)
C54 0.23(4) 0.22(4) 0.23(4) 0.000 0.000 -0.004(10)
C57 0.101(11) 0.095(11) 0.102(11) -0.008(9) 0.010(9) -0.006(9)
C59 0.045(14) 0.081(19) 0.19(3) 0.000 0.000 -0.028(13)
O55 0.085(12) 0.037(7) 0.064(9) 0.000 0.000 0.006(7)

loop_
_atom_type_symbol
_atom_type_description
_atom_type_scat_dispersion_real
_atom_type_scat_dispersion_imag
_atom_type_scat_source
Co Co 0.3494 0.9721 'International Tables Vol C Tables 4.2.6.8 and 6.1.1.4'
W W -0.8490 6.8722 'International Tables Vol C Tables 4.2.6.8 and 6.1.1.4'
C C 0.0033 0.0016 'International Tables Vol C Tables 4.2.6.8 and 6.1.1.4'
H H 0.0000 0.0000 'International Tables Vol C Tables 4.2.6.8 and 6.1.1.4'
N N 0.0061 0.0033 'International Tables Vol C Tables 4.2.6.8 and 6.1.1.4'
O O 0.0106 0.0060 'International Tables Vol C Tables 4.2.6.8 and 6.1.1.4'

loop_
_geom_angle_atom_site_label_1
_geom_angle_atom_site_label_2
_geom_angle_atom_site_label_3
_geom_angle
_geom_angle_site_symmetry_1
_geom_angle_site_symmetry_3
C24 W1 C31 138.26(13) 10_566 11_556
C24 W1 C31 138.26(13) 10_566 .
C31 W1 C31 76.8(2) 11_556 .
C24 W1 C28 72.65(15) 10_566 10_566
C31 W1 C28 86.03(17) 11_556 10_566
C31 W1 C28 144.89(17) . 10_566
C24 W1 C28 72.65(15) 10_566 4_565
C31 W1 C28 144.89(17) 11_556 4_565
C31 W1 C28 86.03(17) . 4_565
C28 W1 C28 91.2(2) 10_566 4_565
C24 W1 C25 72.50(16) 10_566 .
C31 W1 C25 117.14(18) 11_556 .
C31 W1 C25 69.85(16) . .
C28 W1 C25 144.66(16) 10_566 .
C28 W1 C25 83.96(17) 4_565 .
C24 W1 C25 72.50(16) 10_566 11_556
C31 W1 C25 69.84(16) 11_556 11_556
C31 W1 C25 117.14(18) . 11_556
C28 W1 C25 83.96(17) 10_566 11_556
C28 W1 C25 144.66(16) 4_565 11_556
C25 W1 C25 80.3(2) . 11_556
C24 W1 C30 129.6(2) 10_566 .
C31 W1 C30 73.09(18) 11_556 .
C31 W1 C30 73.09(18) . .
C28 W1 C30 72.69(16) 10_566 .
C28 W1 C30 72.69(16) 4_565 .
C25 W1 C30 137.15(12) . .
C25 W1 C30 137.16(12) 11_556 .
C20 W2 C19 72.51(13) . 3_665
C20 W2 C19 72.51(13) . 4_565
C19 W2 C19 84.82(7) 3_665 4_565
C20 W2 C19 72.51(13) . .
C19 W2 C19 145.0(3) 3_665 .
C19 W2 C19 84.82(7) 4_565 .
C20 W2 C19 72.51(13) . 2_655
C19 W2 C19 84.82(7) 3_665 2_655
C19 W2 C19 145.0(3) 4_565 2_655
C19 W2 C19 84.82(7) . 2_655
C20 W2 C34 132.3(4) . 3_665
C19 W2 C34 68.0(4) 3_665 3_665
C19 W2 C34 78.3(3) 4_565 3_665
C19 W2 C34 141.2(3) . 3_665
C19 W2 C34 127.4(3) 2_655 3_665
C20 W2 C34 132.3(4) . 4_565
C19 W2 C34 127.4(3) 3_665 4_565
C19 W2 C34 68.0(4) 4_565 4_565
C19 W2 C34 78.3(3) . 4_565
C19 W2 C34 141.2(3) 2_655 4_565
C34 W2 C34 63.1(4) 3_665 4_565
C20 W2 C34 132.3(4) . .
C19 W2 C34 141.2(3) 3_665 .
C19 W2 C34 127.4(3) 4_565 .
C19 W2 C34 68.0(4) . .
C19 W2 C34 78.3(3) 2_655 .
C34 W2 C34 95.4(8) 3_665 .
C34 W2 C34 63.1(4) 4_565 .
C20 W2 C34 132.3(4) . 2_655
C19 W2 C34 78.3(3) 3_665 2_655
C19 W2 C34 141.2(3) 4_565 2_655
C19 W2 C34 127.4(3) . 2_655
C19 W2 C34 68.0(4) 2_655 2_655
C34 W2 C34 63.1(4) 3_665 2_655
C34 W2 C34 95.4(8) 4_565 2_655
C34 W2 C34 63.1(4) . 2_655
N22 Co3 N22 179.997(1) . 9_666
N22 Co3 N23 90.000(1) . 9_666
N22 Co3 N23 90.003(1) 9_666 9_666
N22 Co3 N23 90.000(1) . .
N22 Co3 N23 89.997(1) 9_666 .
N23 Co3 N23 180.000(1) 9_666 .
N22 Co3 N23 90.0 . 10_566
N22 Co3 N23 90.0 9_666 10_566
N23 Co3 N23 90.0 9_666 10_566
N23 Co3 N23 89.999(1) . 10_566
N22 Co3 N23 90.0 . 2_655
N22 Co3 N23 90.0 9_666 2_655
N23 Co3 N23 90.000(1) 9_666 2_655
N23 Co3 N23 90.000(1) . 2_655
N23 Co3 N23 179.999(1) 10_566 2_655
O5 Co4 N27 172.55(15) . .
O5 Co4 O18 82.15(12) . .
N27 Co4 O18 93.72(13) . .
O5 Co4 N26 90.50(13) . .
N27 Co4 N26 93.37(14) . .
O18 Co4 N26 172.41(14) . .
O5 Co4 O40 86.52(13) . .
N27 Co4 O40 87.39(14) . .
O18 Co4 O40 91.34(13) . .
N26 Co4 O40 86.29(15) . .
O5 Co4 N21 95.34(15) . .
N27 Co4 N21 91.00(16) . .
O18 Co4 N21 92.23(16) . .
N26 Co4 N21 90.35(17) . .
O40 Co4 N21 176.18(15) . .
N6 O5 Co4 122.2(3) . .
N17 O18 Co4 129.2(3) . .
C29 O40 C44 69.6(6) . .
C29 O40 Co4 121.8(5) . .
C44 O40 Co4 124.9(5) . .
C57 O47 C50 62.2(18) . .
C53 O52 C59 133(3) . .
C50 O56 C57 57.5(18) . .
C54 O58 C59 102(7) . .
C54 O58 O55 25(4) . .
C59 O58 O55 127(5) . .
C7 N6 O5 120.2(4) . .
C7 N6 C11 119.8(4) . .
O5 N6 C11 119.9(4) . .
O18 N17 C16 122.0(4) . .
O18 N17 C12 118.1(4) . .
C16 N17 C12 119.9(4) . .
C19 N21 Co4 175.9(4) . .
C20 N22 Co3 180.000(1) . .
C24 N23 Co3 173.9(5) . .
C25 N26 Co4 178.8(4) . .
C28 N27 Co4 174.5(4) . .
O43 N36 C41 120.1(4) . .
O43 N36 C39 119.8(4) . .
C41 N36 C39 120.2(4) . .
N6 C7 C8 121.4(5) . .
N6 C7 H63 112(5) . .
C8 C7 H63 124(5) . .
C7 C8 C9 120.9(5) . .
C7 C8 H64 116(6) . .
C9 C8 H64 123(6) . .
C10 C9 C8 115.9(4) . .
C10 C9 C9 123.0(3) . 11
C8 C9 C9 121.1(3) . 11
C11 C10 C9 120.7(5) . .
C11 C10 H66 116(4) . .
C9 C10 H66 124(4) . .
N6 C11 C10 121.2(5) . .
N6 C11 H65 116(4) . .
C10 C11 H65 123(4) . .
N17 C12 C13 120.5(4) . .
N17 C12 H68 116(3) . .
C13 C12 H68 124(3) . .
C12 C13 C14 121.2(4) . .
C12 C13 H69 115(4) . .
C14 C13 H69 123(4) . .
C13 C14 C15 117.0(4) . .
C13 C14 C37 121.7(4) . .
C15 C14 C37 121.3(4) . .
C16 C15 C14 120.2(4) . .
C16 C15 H70 117(3) . .
C14 C15 H70 122(3) . .
N17 C16 C15 121.1(4) . .
N17 C16 H67 111(3) . .
C15 C16 H67 128(3) . .
N21 C19 W2 179.2(5) . .
N22 C20 W2 180.000(1) . .
N23 C24 W1 179.1(5) . 2_655
N26 C25 W1 177.8(4) . .
N27 C28 W1 175.6(4) . 2_655
O40 C29 C44 56.4(5) . .
O40 C29 H29A 118.1 . .
C44 C29 H29A 118.1 . .
O40 C29 H29B 118.1 . .
C44 C29 H29B 118.1 . .
H29A C29 H29B 115.3 . .
N32 C30 W1 178.9(6) . .
N33 C31 W1 179.0(5) . .
N35 C34 W2 175.9(14) . .
C42 C37 C38 115.8(4) . .
C42 C37 C14 122.3(4) . .
C38 C37 C14 121.9(4) . .
C39 C38 C37 121.5(5) . .
C39 C38 H74 114(5) . .
C37 C38 H74 125(5) . .
N36 C39 C38 120.4(5) . .
N36 C39 H73 117(4) . .
C38 C39 H73 122(4) . .
N36 C41 C42 120.8(5) . .
N36 C41 H72 116(3) . .
C42 C41 H72 123(3) . .
C41 C42 C37 121.3(5) . .
C41 C42 H71 119(3) . .
C37 C42 H71 119(3) . .
O40 C44 C29 54.0(5) . .
O40 C44 H44A 118.3 . .
C29 C44 H44A 118.3 . .
O40 C44 H44B 118.3 . .
C29 C44 H44B 118.3 . .
H44A C44 H44B 115.6 . .
O56 C50 C57 70.4(19) . .
O56 C50 O47 97.3(17) . .
C57 C50 O47 45.5(13) . .
O55 C54 O58 117(10) . .
O55 C54 C59 155(9) . .
O58 C54 C59 39(4) . .
O47 C57 C50 72(2) . .
O47 C57 O56 103(3) . .
C50 C57 O56 52.1(17) . .
O58 C59 O52 101(4) . .
O58 C59 C54 39(4) . .
O52 C59 C54 140(3) . .
C54 O55 O58 38(7) . .

loop_
_geom_bond_atom_site_label_1
_geom_bond_atom_site_label_2
_geom_bond_distance
_geom_bond_site_symmetry_2
W1 C24 2.153(6) 10_566
W1 C31 2.155(4) 11_556
W1 C31 2.155(4) .
W1 C28 2.165(4) 10_566
W1 C28 2.165(4) 4_565
W1 C25 2.167(4) .
W1 C25 2.167(4) 11_556
W1 C30 2.170(6) .
W2 C20 2.148(8) .
W2 C19 2.167(6) 3_665
W2 C19 2.167(6) 4_565
W2 C19 2.167(6) .
W2 C19 2.167(6) 2_655
W2 C34 2.204(9) 3_665
W2 C34 2.204(9) 4_565
W2 C34 2.204(9) .
W2 C34 2.204(9) 2_655
Co3 N22 2.079(7) .
Co3 N22 2.079(7) 9_666
Co3 N23 2.081(5) 9_666
Co3 N23 2.081(5) .
Co3 N23 2.081(5) 10_566
Co3 N23 2.081(5) 2_655
Co4 O5 2.051(3) .
Co4 N27 2.088(4) .
Co4 O18 2.090(3) .
Co4 N26 2.095(4) .
Co4 O40 2.127(4) .
Co4 N21 2.142(5) .
O5 N6 1.335(5) .
O18 N17 1.319(5) .
O40 C29 1.418(10) .
O40 C44 1.461(11) .
O43 N36 1.325(5) .
O46 C45 1.43(2) .
O47 C57 1.04(3) .
O47 C50 1.384(14) .
O49 C48 1.26(4) .
O52 C53 1.45(4) .
O52 C59 1.71(4) .
O56 C50 1.20(3) .
O56 C57 1.44(4) .
O58 C54 1.17(8) .
O58 C59 1.17(6) .
O58 O55 1.69(7) .
O61 O61 1.57(7) 9_565
N6 C7 1.318(7) .
N6 C11 1.337(6) .
N17 C16 1.346(6) .
N17 C12 1.358(6) .
N21 C19 1.143(7) .
N22 C20 1.122(11) .
N23 C24 1.149(8) .
N26 C25 1.144(6) .
N27 C28 1.139(6) .
N32 C30 1.142(8) .
N33 C31 1.147(6) .
N35 C34 1.168(14) .
N36 C41 1.344(7) .
N36 C39 1.351(6) .
C7 C8 1.370(8) .
C7 H63 0.81(7) .
C8 C9 1.396(7) .
C8 H64 0.81(8) .
C9 C10 1.383(7) .
C9 C9 1.478(9) 11
C10 C11 1.378(7) .
C10 H66 0.90(7) .
C11 H65 0.96(7) .
C12 C13 1.373(7) .
C12 H68 0.89(5) .
C13 C14 1.385(7) .
C13 H69 0.87(6) .
C14 C15 1.404(6) .
C14 C37 1.471(6) .
C15 C16 1.375(6) .
C15 H70 0.93(5) .
C16 H67 0.93(5) .
C24 W1 2.153(6) 2_655
C28 W1 2.165(4) 2_655
C29 C44 1.644(15) .
C29 H29A 0.9900 .
C29 H29B 0.9900 .
C37 C42 1.395(7) .
C37 C38 1.403(7) .
C38 C39 1.372(7) .
C38 H74 0.85(7) .
C39 H73 0.95(6) .
C41 C42 1.377(7) .
C41 H72 0.94(5) .
C42 H71 1.03(6) .
C44 H44A 0.9900 .
C44 H44B 0.9900 .
C50 C57 1.29(3) .
C54 O55 0.81(8) .
C54 C59 1.83(9) .

loop_
_geom_torsion_atom_site_label_1
_geom_torsion_atom_site_label_2
_geom_torsion_atom_site_label_3
_geom_torsion_atom_site_label_4
_geom_torsion
_geom_torsion_site_symmetry_1
_geom_torsion_site_symmetry_4
O18 Co4 O5 N6 -30.4(3) . .
N26 Co4 O5 N6 151.6(3) . .
O40 Co4 O5 N6 -122.2(3) . .
N21 Co4 O5 N6 61.2(3) . .
O5 Co4 O18 N17 167.2(4) . .
N27 Co4 O18 N17 -19.0(4) . .
O40 Co4 O18 N17 -106.5(4) . .
N21 Co4 O18 N17 72.2(4) . .
O5 Co4 O40 C29 -132.7(5) . .
N27 Co4 O40 C29 51.6(5) . .
O18 Co4 O40 C29 145.2(5) . .
N26 Co4 O40 C29 -42.0(5) . .
O5 Co4 O40 C44 -46.5(6) . .
N27 Co4 O40 C44 137.8(6) . .
O18 Co4 O40 C44 -128.6(6) . .
N26 Co4 O40 C44 44.2(6) . .
Co4 O5 N6 C7 -75.9(5) . .
Co4 O5 N6 C11 108.0(4) . .
Co4 O18 N17 C16 -29.9(6) . .
Co4 O18 N17 C12 150.5(4) . .
O5 N6 C7 C8 -176.8(6) . .
C11 N6 C7 C8 -0.7(10) . .
N6 C7 C8 C9 2.0(11) . .
C7 C8 C9 C10 -2.0(10) . .
C7 C8 C9 C9 175.7(5) . 11
C8 C9 C10 C11 0.9(8) . .
C9 C9 C10 C11 -176.8(4) 11 .
C7 N6 C11 C10 -0.4(8) . .
O5 N6 C11 C10 175.7(5) . .
C9 C10 C11 N6 0.3(9) . .
O18 N17 C12 C13 -178.5(5) . .
C16 N17 C12 C13 1.8(7) . .
N17 C12 C13 C14 1.8(8) . .
C12 C13 C14 C15 -3.2(8) . .
C12 C13 C14 C37 177.5(5) . .
C13 C14 C15 C16 1.2(7) . .
C37 C14 C15 C16 -179.5(5) . .
O18 N17 C16 C15 176.5(4) . .
C12 N17 C16 C15 -3.8(7) . .
C14 C15 C16 N17 2.3(7) . .
C13 C14 C37 C42 14.0(8) . .
C15 C14 C37 C42 -165.3(5) . .
C13 C14 C37 C38 -163.7(5) . .
C15 C14 C37 C38 17.0(8) . .
C42 C37 C38 C39 0.1(8) . .
C14 C37 C38 C39 178.0(5) . .
O43 N36 C39 C38 -179.8(5) . .
C41 N36 C39 C38 0.1(9) . .
C37 C38 C39 N36 -0.4(9) . .
O43 N36 C41 C42 -179.7(6) . .
C39 N36 C41 C42 0.4(9) . .
N36 C41 C42 C37 -0.7(10) . .
C38 C37 C42 C41 0.4(9) . .
C14 C37 C42 C41 -177.5(6) . .
Co4 O40 C44 C29 -115.3(6) . .
C57 O56 C50 O47 37.3(16) . .
C57 O47 C50 O56 -53(2) . .
C59 O58 C54 O55 180.0 . .
O55 O58 C54 C59 180.0 . .
C50 O47 C57 O56 42.9(18) . .
O56 C50 C57 O47 123(2) . .
O47 C50 C57 O56 -123(2) . .
C50 O56 C57 O47 -55(2) . .
C54 O58 C59 O52 180.0 . .
O55 O58 C59 O52 180.0 . .
O55 O58 C59 C54 0.0 . .
C53 O52 C59 O58 180.0 . .
C53 O52 C59 C54 180.0 . .
O55 C54 C59 O58 0.0 . .
O55 C54 C59 O52 0.0 . .
O58 C54 C59 O52 0.0 . .
C59 C54 O55 O58 0.0 . .
C59 O58 O55 C54 0.0 . .
